data_4314214
loop_
_publ_author_name
'Limin Yang'
'Yunlan Su'
'Yizhuang Xu'
'Zheming Wang'
'Zonghui Guo'
'Shifu Weng'
'Chunhua Yan'
'Shiwei Zhang'
'Jinguang Wu'

_publ_section_title
;
 Interactions between Metal Ions and Carbohydrates. Coordination Behavior
 of Neutral Erythritol to Ca(II) and Lanthanide Ions
;
_journal_name_full 'Inorganic Chemistry'
_journal_page_first 5844
_journal_page_last 5856
_journal_paper_doi 10.1021/ic0300464
_journal_volume 42
_journal_year 2003
_chemical_formula_sum 'C6 H16 N3 Nd O14'
_chemical_formula_weight 498.46
_chemical_name_systematic
;
  ?
;
_space_group_IT_number 14
_symmetry_cell_setting monoclinic
_symmetry_space_group_name_Hall '-P 2ybc'
_symmetry_space_group_name_H-M 'P 1 21/c 1'
_atom_sites_solution_hydrogens geom
_atom_sites_solution_primary direct
_atom_sites_solution_secondary difmap
_audit_creation_method SHELXL-97
_cell_angle_alpha 90.00
_cell_angle_beta 101.5721(11)
_cell_angle_gamma 90.00
_cell_formula_units_Z 4
_cell_length_a 7.9385(2)
_cell_length_b 13.0140(3)
_cell_length_c 15.3331(5)
_cell_measurement_reflns_used 25427
_cell_measurement_temperature 293(2)
_cell_measurement_theta_max 27.48
_cell_measurement_theta_min 3.41
_cell_volume 1551.89(7)
_computing_cell_refinement 'HKL Scalepack (Otwinowski & Minor, 1997)'
_computing_data_collection 'KappaCCD (Nonius B. V., 1998)'
_computing_data_reduction 'HKL Denzo (Otwinowski & Minor, 1997) & maXus (Mackay et al., 1998)'
_computing_molecular_graphics 'Bruker SHELXTL V5.1 (Sheldrick, 1998)'
_computing_publication_material 'SHELXL-97 (Sheldrick, 1997)'
_computing_structure_refinement 'SHELXL-97 (Sheldrick, 1997)'
_computing_structure_solution 'SHELXS-97 (Sheldrick, 1997)'
_diffrn_ambient_temperature 293(2)
_diffrn_detector_area_resol_mean 0.76
_diffrn_measured_fraction_theta_full 0.990
_diffrn_measured_fraction_theta_max 0.990
_diffrn_measurement_device_type 'NONIUS KappaCCD Diffractometer'
_diffrn_measurement_method CCD
_diffrn_radiation_monochromator graphite
_diffrn_radiation_source 'fine-focus sealed tube'
_diffrn_radiation_type MoK\a
_diffrn_radiation_wavelength 0.71073
_diffrn_reflns_av_R_equivalents 0.1164
_diffrn_reflns_av_sigmaI/netI 0.0827
_diffrn_reflns_limit_h_max 10
_diffrn_reflns_limit_h_min -10
_diffrn_reflns_limit_k_max 16
_diffrn_reflns_limit_k_min -16
_diffrn_reflns_limit_l_max 19
_diffrn_reflns_limit_l_min -19
_diffrn_reflns_number 25427
_diffrn_reflns_theta_full 27.48
_diffrn_reflns_theta_max 27.48
_diffrn_reflns_theta_min 3.41
_exptl_absorpt_coefficient_mu 3.426
_exptl_absorpt_correction_T_max 0.591
_exptl_absorpt_correction_T_min 0.357
_exptl_absorpt_correction_type empirical
_exptl_absorpt_process_details '(Blessing, 1995, 1997)'
_exptl_crystal_colour 'light purple'
_exptl_crystal_density_diffrn 2.133
_exptl_crystal_density_method 'not measured'
_exptl_crystal_description column
_exptl_crystal_F_000 980
_exptl_crystal_size_max 0.40
_exptl_crystal_size_mid 0.35
_exptl_crystal_size_min 0.16
_refine_diff_density_max 1.167
_refine_diff_density_min -1.618
_refine_diff_density_rms 0.163
_refine_ls_extinction_coef 0.0329(7)
_refine_ls_extinction_expression Fc^*^=kFc[1+0.001xFc^2^\l^3^/sin(2\q)]^-1/4^
_refine_ls_extinction_method SHELXL
_refine_ls_goodness_of_fit_ref 0.956
_refine_ls_hydrogen_treatment mixed
_refine_ls_matrix_type full
_refine_ls_number_parameters 233
_refine_ls_number_reflns 3528
_refine_ls_number_restraints 8
_refine_ls_restrained_S_all 0.955
_refine_ls_R_factor_all 0.0761
_refine_ls_R_factor_gt 0.0348
_refine_ls_shift/su_max 0.001
_refine_ls_shift/su_mean 0.000
_refine_ls_structure_factor_coef Fsqd
_refine_ls_weighting_details 'calc w=1/[\s^2^(Fo^2^)+(0.0265P)^2^+0.0000P] where P=(Fo^2^+2Fc^2^)/3'
_refine_ls_weighting_scheme calc
_refine_ls_wR_factor_gt 0.0571
_refine_ls_wR_factor_ref 0.0654
_reflns_number_gt 2382
_reflns_number_total 3528
_reflns_threshold_expression >2sigma(I)
_cod_data_source_file ic0300464_7.cif
_cod_data_source_block C6H16N3NdO14
_cod_depositor_comments
;
The following automatic conversions were performed:

'_symmetry_cell_setting' value 'Monoclinic' changed to 'monoclinic'
according to the built-in table from CIF Core dictionary named
'cif_core.dic' version 2.4.1 from 2010-06-29.

Automatic conversion script
Id: cif_fix_values 1646 2011-03-28 12:23:43Z adriana 
;
_cod_database_code 4314214

loop_
_symmetry_equiv_pos_as_xyz
'x, y, z'
'-x, y+1/2, -z+1/2'
'-x, -y, -z'
'x, -y-1/2, z-1/2'

loop_
_atom_site_label
_atom_site_type_symbol
_atom_site_fract_x
_atom_site_fract_y
_atom_site_fract_z
_atom_site_U_iso_or_equiv
_atom_site_adp_type
_atom_site_occupancy
_atom_site_symmetry_multiplicity
_atom_site_calc_flag
_atom_site_refinement_flags
_atom_site_disorder_assembly
_atom_site_disorder_group
Nd1 Nd 0.12243(3) 0.395676(17) 0.245399(16) 0.02374(12) Uani 1 1 d . . .
O1 O 0.1294(4) 0.3290(2) 0.3959(2) 0.0289(7) Uani 1 1 d D . .
O2 O -0.1460(4) 0.3097(2) 0.2614(2) 0.0277(7) Uani 1 1 d D . .
O3 O -0.0778(4) 0.4926(2) 0.3294(2) 0.0291(8) Uani 1 1 d D . .
O4 O -0.2743(4) 0.5751(2) 0.4519(2) 0.0413(9) Uani 1 1 d . . .
H4 H -0.3763 0.5858 0.4314 0.062 Uiso 1 1 calc R . .
O5 O 0.3055(4) 0.4444(3) 0.1404(2) 0.0436(9) Uani 1 1 d D . .
O6 O 0.1766(4) 0.2023(2) 0.2303(2) 0.0377(8) Uani 1 1 d . . .
O7 O 0.3965(4) 0.2919(2) 0.2913(2) 0.0414(9) Uani 1 1 d . . .
O8 O 0.4180(5) 0.1258(3) 0.2867(3) 0.0535(10) Uani 1 1 d . . .
O9 O 0.3541(4) 0.4938(2) 0.3514(2) 0.0353(8) Uani 1 1 d . . .
O10 O 0.1836(4) 0.5933(2) 0.2624(2) 0.0354(8) Uani 1 1 d . . .
O11 O 0.3874(5) 0.6581(3) 0.3628(3) 0.0571(11) Uani 1 1 d . . .
O12 O -0.0393(4) 0.3233(3) 0.1006(2) 0.0400(8) Uani 1 1 d . . .
O13 O -0.2047(5) 0.4068(3) -0.0046(2) 0.0523(10) Uani 1 1 d . . .
O14 O -0.0738(4) 0.4855(3) 0.1158(2) 0.0435(9) Uani 1 1 d . . .
N1 N 0.3333(5) 0.2038(3) 0.2707(3) 0.0349(10) Uani 1 1 d . . .
N2 N 0.3105(5) 0.5841(3) 0.3262(3) 0.0338(10) Uani 1 1 d . . .
N3 N -0.1083(5) 0.4055(3) 0.0685(3) 0.0367(10) Uani 1 1 d . . .
C1 C -0.0242(6) 0.2822(3) 0.4145(3) 0.0330(11) Uani 1 1 d D . .
H1A H -0.0353 0.2984 0.4749 0.040 Uiso 1 1 calc R . .
H1B H -0.0176 0.2082 0.4091 0.040 Uiso 1 1 calc R . .
C2 C -0.1776(6) 0.3226(3) 0.3495(3) 0.0305(11) Uani 1 1 d D . .
H2A H -0.2793 0.2825 0.3553 0.037 Uiso 1 1 calc R . .
C3 C -0.2173(5) 0.4366(3) 0.3559(3) 0.0253(10) Uani 1 1 d D . .
H3A H -0.3239 0.4519 0.3134 0.030 Uiso 1 1 calc R . .
C4 C -0.2397(6) 0.4684(3) 0.4478(3) 0.0341(12) Uani 1 1 d . . .
H4A H -0.3337 0.4298 0.4635 0.041 Uiso 1 1 calc R . .
H4B H -0.1359 0.4520 0.4908 0.041 Uiso 1 1 calc R . .
C5 C 0.4507(6) 0.4022(4) 0.1079(3) 0.0425(13) Uani 1 1 d D . .
H5A H 0.5195 0.3602 0.1540 0.051 Uiso 1 1 calc R . .
H5B H 0.5224 0.4579 0.0942 0.051 Uiso 1 1 calc R . .
C6 C 0.3927(8) 0.3396(4) 0.0278(4) 0.0558(16) Uani 1 1 d . . .
H6A H 0.3219 0.2844 0.0413 0.084 Uiso 1 1 calc R . .
H6B H 0.4907 0.3119 0.0081 0.084 Uiso 1 1 calc R . .
H6C H 0.3274 0.3816 -0.0184 0.084 Uiso 1 1 calc R . .
H1 H 0.182(4) 0.358(3) 0.438(2) 0.048(9) Uiso 1 1 d D . .
H2 H -0.150(7) 0.2519(18) 0.247(2) 0.048(9) Uiso 1 1 d D . .
H3 H -0.107(4) 0.5512(16) 0.319(3) 0.048(9) Uiso 1 1 d D . .
H5 H 0.261(4) 0.488(3) 0.106(2) 0.048(9) Uiso 1 1 d D . .

loop_
_atom_site_aniso_label
_atom_site_aniso_U_11
_atom_site_aniso_U_22
_atom_site_aniso_U_33
_atom_site_aniso_U_23
_atom_site_aniso_U_13
_atom_site_aniso_U_12
Nd1 0.02453(15) 0.02196(15) 0.02413(16) 0.00052(13) 0.00342(10) 0.00153(12)
O1 0.0283(17) 0.0315(18) 0.0246(19) 0.0045(15) -0.0003(15) -0.0023(15)
O2 0.0318(17) 0.0230(16) 0.0265(18) -0.0094(15) 0.0016(14) -0.0051(15)
O3 0.0304(17) 0.0223(17) 0.036(2) 0.0031(15) 0.0108(16) 0.0031(14)
O4 0.039(2) 0.043(2) 0.040(2) -0.0150(16) 0.0024(18) 0.0052(16)
O5 0.044(2) 0.049(2) 0.044(2) 0.0167(18) 0.0230(19) 0.0142(18)
O6 0.0311(18) 0.0288(18) 0.049(2) -0.0056(16) -0.0024(16) 0.0012(15)
O7 0.0313(18) 0.032(2) 0.060(2) -0.0001(17) 0.0061(17) 0.0011(15)
O8 0.052(2) 0.036(2) 0.071(3) 0.0078(18) 0.010(2) 0.0193(17)
O9 0.0358(19) 0.0257(18) 0.040(2) 0.0043(15) -0.0036(16) -0.0017(15)
O10 0.0288(17) 0.0296(18) 0.046(2) 0.0084(16) 0.0016(16) 0.0017(15)
O11 0.062(3) 0.031(2) 0.073(3) -0.007(2) 0.000(2) -0.0146(19)
O12 0.055(2) 0.0346(19) 0.0261(19) -0.0025(16) -0.0024(16) 0.0102(17)
O13 0.048(2) 0.067(3) 0.034(2) 0.005(2) -0.0098(18) 0.0144(19)
O14 0.047(2) 0.036(2) 0.042(2) 0.0023(18) -0.0021(18) 0.0096(17)
N1 0.037(2) 0.030(2) 0.040(3) 0.004(2) 0.012(2) 0.004(2)
N2 0.034(2) 0.026(2) 0.044(3) -0.0004(19) 0.015(2) -0.0057(19)
N3 0.034(2) 0.047(3) 0.029(2) 0.003(2) 0.0051(19) 0.005(2)
C1 0.040(3) 0.029(3) 0.029(3) 0.009(2) 0.006(2) -0.002(2)
C2 0.031(2) 0.030(2) 0.032(3) -0.003(2) 0.009(2) -0.008(2)
C3 0.026(2) 0.025(2) 0.024(3) 0.0006(19) 0.004(2) 0.002(2)
C4 0.034(3) 0.039(3) 0.032(3) -0.001(2) 0.011(2) 0.000(2)
C5 0.036(3) 0.052(3) 0.041(3) -0.003(3) 0.013(2) -0.001(3)
C6 0.068(4) 0.045(3) 0.052(4) -0.009(3) 0.006(3) 0.013(3)

loop_
_atom_type_symbol
_atom_type_description
_atom_type_scat_dispersion_real
_atom_type_scat_dispersion_imag
_atom_type_scat_source
C C 0.0033 0.0016 'International Tables Vol C Tables 4.2.6.8 and 6.1.1.4'
H H 0.0000 0.0000 'International Tables Vol C Tables 4.2.6.8 and 6.1.1.4'
N N 0.0061 0.0033 'International Tables Vol C Tables 4.2.6.8 and 6.1.1.4'
O O 0.0106 0.0060 'International Tables Vol C Tables 4.2.6.8 and 6.1.1.4'
Nd Nd -0.1943 3.0179 'International Tables Vol C Tables 4.2.6.8 and 6.1.1.4'

loop_
_geom_angle_atom_site_label_1
_geom_angle_atom_site_label_2
_geom_angle_atom_site_label_3
_geom_angle
_geom_angle_site_symmetry_1
_geom_angle_site_symmetry_3
_geom_angle_publ_flag
O1 Nd1 O5 143.30(11) . . ?
O1 Nd1 O2 66.57(10) . . ?
O5 Nd1 O2 145.05(12) . . ?
O1 Nd1 O12 127.49(10) . . ?
O5 Nd1 O12 77.44(12) . . ?
O2 Nd1 O12 67.62(10) . . ?
O1 Nd1 O7 72.24(11) . . ?
O5 Nd1 O7 74.48(11) . . ?
O2 Nd1 O7 116.22(10) . . ?
O12 Nd1 O7 107.64(11) . . ?
O1 Nd1 O9 72.52(10) . . ?
O5 Nd1 O9 80.91(12) . . ?
O2 Nd1 O9 133.98(10) . . ?
O12 Nd1 O9 158.28(11) . . ?
O7 Nd1 O9 67.62(10) . . ?
O1 Nd1 O14 142.14(10) . . ?
O5 Nd1 O14 73.75(11) . . ?
O2 Nd1 O14 83.13(10) . . ?
O12 Nd1 O14 50.19(11) . . ?
O7 Nd1 O14 144.69(11) . . ?
O9 Nd1 O14 121.25(11) . . ?
O1 Nd1 O3 66.54(10) . . ?
O5 Nd1 O3 135.07(11) . . ?
O2 Nd1 O3 62.49(10) . . ?
O12 Nd1 O3 111.67(10) . . ?
O7 Nd1 O3 134.80(11) . . ?
O9 Nd1 O3 82.76(10) . . ?
O14 Nd1 O3 79.79(11) . . ?
O1 Nd1 O6 76.47(10) . . ?
O5 Nd1 O6 93.57(11) . . ?
O2 Nd1 O6 74.22(10) . . ?
O12 Nd1 O6 67.59(11) . . ?
O7 Nd1 O6 49.81(10) . . ?
O9 Nd1 O6 115.89(10) . . ?
O14 Nd1 O6 117.77(11) . . ?
O3 Nd1 O6 131.09(10) . . ?
O1 Nd1 O10 106.55(10) . . ?
O5 Nd1 O10 71.91(11) . . ?
O2 Nd1 O10 125.65(10) . . ?
O12 Nd1 O10 120.47(11) . . ?
O7 Nd1 O10 111.29(10) . . ?
O9 Nd1 O10 49.26(10) . . ?
O14 Nd1 O10 72.50(11) . . ?
O3 Nd1 O10 65.75(9) . . ?
O6 Nd1 O10 159.79(10) . . ?
O1 Nd1 N3 140.41(10) . . ?
O5 Nd1 N3 74.15(12) . . ?
O2 Nd1 N3 73.84(10) . . ?
O12 Nd1 N3 24.92(10) . . ?
O7 Nd1 N3 128.07(11) . . ?
O9 Nd1 N3 143.25(11) . . ?
O14 Nd1 N3 25.27(10) . . ?
O3 Nd1 N3 96.15(10) . . ?
O6 Nd1 N3 92.50(11) . . ?
O10 Nd1 N3 96.73(11) . . ?
O1 Nd1 N1 71.10(10) . . ?
O5 Nd1 N1 84.92(10) . . ?
O2 Nd1 N1 94.64(10) . . ?
O12 Nd1 N1 88.57(11) . . ?
O7 Nd1 N1 24.82(10) . . ?
O9 Nd1 N1 91.25(11) . . ?
O14 Nd1 N1 136.34(11) . . ?
O3 Nd1 N1 137.07(10) . . ?
O6 Nd1 N1 25.08(10) . . ?
O10 Nd1 N1 136.01(10) . . ?
N3 Nd1 N1 112.54(12) . . ?
C1 O1 Nd1 118.4(2) . . ?
C1 O1 H1 111(2) . . ?
Nd1 O1 H1 121(3) . . ?
C2 O2 Nd1 111.1(2) . . ?
C2 O2 H2 112(2) . . ?
Nd1 O2 H2 113(3) . . ?
C3 O3 Nd1 118.5(2) . . ?
C3 O3 H3 109(2) . . ?
Nd1 O3 H3 124(3) . . ?
C4 O4 H4 109.5 . . ?
C5 O5 Nd1 137.8(3) . . ?
C5 O5 H5 108(2) . . ?
Nd1 O5 H5 112(2) . . ?
N1 O6 Nd1 96.1(2) . . ?
N1 O7 Nd1 97.9(2) . . ?
N2 O9 Nd1 98.8(3) . . ?
N2 O10 Nd1 95.0(2) . . ?
N3 O12 Nd1 97.6(3) . . ?
N3 O14 Nd1 95.6(3) . . ?
O8 N1 O7 122.1(4) . . ?
O8 N1 O6 122.2(4) . . ?
O7 N1 O6 115.7(4) . . ?
O8 N1 Nd1 175.8(3) . . ?
O7 N1 Nd1 57.2(2) . . ?
O6 N1 Nd1 58.8(2) . . ?
O11 N2 O10 122.1(4) . . ?
O11 N2 O9 121.0(4) . . ?
O10 N2 O9 116.9(4) . . ?
O11 N2 Nd1 176.9(3) . . ?
O10 N2 Nd1 60.3(2) . . ?
O9 N2 Nd1 56.7(2) . . ?
O13 N3 O12 120.9(4) . . ?
O13 N3 O14 122.4(4) . . ?
O12 N3 O14 116.7(4) . . ?
O13 N3 Nd1 178.3(3) . . ?
O12 N3 Nd1 57.5(2) . . ?
O14 N3 Nd1 59.2(2) . . ?
O1 C1 C2 109.0(3) . . ?
O1 C1 H1A 109.9 . . ?
C2 C1 H1A 109.9 . . ?
O1 C1 H1B 109.9 . . ?
C2 C1 H1B 109.9 . . ?
H1A C1 H1B 108.3 . . ?
O2 C2 C1 108.2(3) . . ?
O2 C2 C3 104.6(3) . . ?
C1 C2 C3 116.5(4) . . ?
O2 C2 H2A 109.1 . . ?
C1 C2 H2A 109.1 . . ?
C3 C2 H2A 109.1 . . ?
O3 C3 C4 111.2(4) . . ?
O3 C3 C2 107.0(3) . . ?
C4 C3 C2 113.0(4) . . ?
O3 C3 H3A 108.5 . . ?
C4 C3 H3A 108.5 . . ?
C2 C3 H3A 108.5 . . ?
O4 C4 C3 111.7(4) . . ?
O4 C4 H4A 109.3 . . ?
C3 C4 H4A 109.3 . . ?
O4 C4 H4B 109.3 . . ?
C3 C4 H4B 109.3 . . ?
H4A C4 H4B 107.9 . . ?
O5 C5 C6 111.1(4) . . ?
O5 C5 H5A 109.4 . . ?
C6 C5 H5A 109.4 . . ?
O5 C5 H5B 109.4 . . ?
C6 C5 H5B 109.4 . . ?
H5A C5 H5B 108.0 . . ?
C5 C6 H6A 109.5 . . ?
C5 C6 H6B 109.5 . . ?
H6A C6 H6B 109.5 . . ?
C5 C6 H6C 109.5 . . ?
H6A C6 H6C 109.5 . . ?
H6B C6 H6C 109.5 . . ?

loop_
_geom_bond_atom_site_label_1
_geom_bond_atom_site_label_2
_geom_bond_distance
_geom_bond_site_symmetry_2
_geom_bond_publ_flag
Nd1 O1 2.455(3) . ?
Nd1 O5 2.458(3) . ?
Nd1 O2 2.462(3) . ?
Nd1 O12 2.515(3) . ?
Nd1 O7 2.537(3) . ?
Nd1 O9 2.541(3) . ?
Nd1 O14 2.550(3) . ?
Nd1 O3 2.569(3) . ?
Nd1 O6 2.571(3) . ?
Nd1 O10 2.620(3) . ?
Nd1 N3 2.955(4) . ?
Nd1 N1 2.988(4) . ?
O1 C1 1.442(5) . ?
O1 H1 0.795(18) . ?
O2 C2 1.432(5) . ?
O2 H2 0.783(18) . ?
O3 C3 1.450(5) . ?
O3 H3 0.803(18) . ?
O4 C4 1.420(5) . ?
O4 H4 0.8200 . ?
O5 C5 1.453(5) . ?
O5 H5 0.807(18) . ?
O6 N1 1.274(5) . ?
O7 N1 1.267(5) . ?
O8 N1 1.215(5) . ?
O9 N2 1.263(4) . ?
O10 N2 1.262(5) . ?
O11 N2 1.216(5) . ?
O12 N3 1.256(5) . ?
O13 N3 1.224(5) . ?
O14 N3 1.268(5) . ?
C1 C2 1.505(6) . ?
C1 H1A 0.9700 . ?
C1 H1B 0.9700 . ?
C2 C3 1.524(6) . ?
C2 H2A 0.9800 . ?
C3 C4 1.512(6) . ?
C3 H3A 0.9800 . ?
C4 H4A 0.9700 . ?
C4 H4B 0.9700 . ?
C5 C6 1.469(7) . ?
C5 H5A 0.9700 . ?
C5 H5B 0.9700 . ?
C6 H6A 0.9600 . ?
C6 H6B 0.9600 . ?
C6 H6C 0.9600 . ?

loop_
_geom_hbond_atom_site_label_D
_geom_hbond_atom_site_label_H
_geom_hbond_atom_site_label_A
_geom_hbond_distance_DH
_geom_hbond_distance_HA
_geom_hbond_distance_DA
_geom_hbond_angle_DHA
_geom_hbond_site_symmetry_A
O1 H1 O4 0.795(18) 1.91(2) 2.692(4) 171(3) 3_566
O2 H2 O10 0.783(18) 2.08(2) 2.848(4) 166(3) 2_545
O2 H2 O11 0.783(18) 2.57(4) 3.119(5) 128(5) 2_545
O3 H3 O6 0.803(18) 2.140(19) 2.935(4) 170(5) 2
O4 H4 O11 0.82 2.17 2.962(5) 161.8 1_455
O4 H4 O9 0.82 2.54 3.221(5) 141.0 1_455
O5 H5 O13 0.807(18) 2.05(2) 2.839(5) 165(3) 3_565

loop_
_geom_torsion_atom_site_label_1
_geom_torsion_atom_site_label_2
_geom_torsion_atom_site_label_3
_geom_torsion_atom_site_label_4
_geom_torsion
_geom_torsion_site_symmetry_1
_geom_torsion_site_symmetry_2
_geom_torsion_site_symmetry_3
_geom_torsion_site_symmetry_4
_geom_torsion_publ_flag
O5 Nd1 O1 C1 -159.4(3) . . . . ?
O2 Nd1 O1 C1 -3.4(3) . . . . ?
O12 Nd1 O1 C1 -34.6(3) . . . . ?
O7 Nd1 O1 C1 -133.6(3) . . . . ?
O9 Nd1 O1 C1 155.0(3) . . . . ?
O14 Nd1 O1 C1 36.2(4) . . . . ?
O3 Nd1 O1 C1 65.4(3) . . . . ?
O6 Nd1 O1 C1 -81.9(3) . . . . ?
O10 Nd1 O1 C1 118.8(3) . . . . ?
N3 Nd1 O1 C1 -4.6(4) . . . . ?
N1 Nd1 O1 C1 -107.4(3) . . . . ?
O1 Nd1 O2 C2 31.9(2) . . . . ?
O5 Nd1 O2 C2 -173.3(2) . . . . ?
O12 Nd1 O2 C2 -174.5(3) . . . . ?
O7 Nd1 O2 C2 86.2(3) . . . . ?
O9 Nd1 O2 C2 2.7(3) . . . . ?
O14 Nd1 O2 C2 -124.9(3) . . . . ?
O3 Nd1 O2 C2 -42.8(2) . . . . ?
O6 Nd1 O2 C2 113.7(3) . . . . ?
O10 Nd1 O2 C2 -62.2(3) . . . . ?
N3 Nd1 O2 C2 -148.9(3) . . . . ?
N1 Nd1 O2 C2 99.0(3) . . . . ?
O1 Nd1 O3 C3 -62.1(3) . . . . ?
O5 Nd1 O3 C3 154.5(3) . . . . ?
O2 Nd1 O3 C3 12.6(3) . . . . ?
O12 Nd1 O3 C3 60.7(3) . . . . ?
O7 Nd1 O3 C3 -88.0(3) . . . . ?
O9 Nd1 O3 C3 -136.2(3) . . . . ?
O14 Nd1 O3 C3 100.2(3) . . . . ?
O6 Nd1 O3 C3 -17.9(3) . . . . ?
O10 Nd1 O3 C3 175.4(3) . . . . ?
N3 Nd1 O3 C3 80.8(3) . . . . ?
N1 Nd1 O3 C3 -52.2(3) . . . . ?
O1 Nd1 O5 C5 46.7(5) . . . . ?
O2 Nd1 O5 C5 -92.6(5) . . . . ?
O12 Nd1 O5 C5 -91.4(5) . . . . ?
O7 Nd1 O5 C5 21.2(4) . . . . ?
O9 Nd1 O5 C5 90.4(5) . . . . ?
O14 Nd1 O5 C5 -143.2(5) . . . . ?
O3 Nd1 O5 C5 160.4(4) . . . . ?
O6 Nd1 O5 C5 -25.3(5) . . . . ?
O10 Nd1 O5 C5 140.3(5) . . . . ?
N3 Nd1 O5 C5 -116.9(5) . . . . ?
N1 Nd1 O5 C5 -1.7(5) . . . . ?
O1 Nd1 O6 N1 -74.2(3) . . . . ?
O5 Nd1 O6 N1 70.0(3) . . . . ?
O2 Nd1 O6 N1 -143.3(3) . . . . ?
O12 Nd1 O6 N1 144.8(3) . . . . ?
O7 Nd1 O6 N1 3.8(2) . . . . ?
O9 Nd1 O6 N1 -11.6(3) . . . . ?
O14 Nd1 O6 N1 143.5(2) . . . . ?
O3 Nd1 O6 N1 -115.4(3) . . . . ?
O10 Nd1 O6 N1 26.9(5) . . . . ?
N3 Nd1 O6 N1 144.2(3) . . . . ?
O1 Nd1 O7 N1 83.2(3) . . . . ?
O5 Nd1 O7 N1 -112.4(3) . . . . ?
O2 Nd1 O7 N1 31.8(3) . . . . ?
O12 Nd1 O7 N1 -41.4(3) . . . . ?
O9 Nd1 O7 N1 161.2(3) . . . . ?
O14 Nd1 O7 N1 -85.9(3) . . . . ?
O3 Nd1 O7 N1 108.1(3) . . . . ?
O6 Nd1 O7 N1 -3.8(2) . . . . ?
O10 Nd1 O7 N1 -175.4(2) . . . . ?
N3 Nd1 O7 N1 -57.7(3) . . . . ?
O1 Nd1 O9 N2 -130.7(3) . . . . ?
O5 Nd1 O9 N2 74.9(3) . . . . ?
O2 Nd1 O9 N2 -102.8(3) . . . . ?
O12 Nd1 O9 N2 70.3(4) . . . . ?
O7 Nd1 O9 N2 151.8(3) . . . . ?
O14 Nd1 O9 N2 10.3(3) . . . . ?
O3 Nd1 O9 N2 -63.1(2) . . . . ?
O6 Nd1 O9 N2 164.5(2) . . . . ?
O10 Nd1 O9 N2 1.0(2) . . . . ?
N3 Nd1 O9 N2 27.5(3) . . . . ?
N1 Nd1 O9 N2 159.5(3) . . . . ?
O1 Nd1 O10 N2 47.0(2) . . . . ?
O5 Nd1 O10 N2 -94.5(3) . . . . ?
O2 Nd1 O10 N2 119.7(2) . . . . ?
O12 Nd1 O10 N2 -157.3(2) . . . . ?
O7 Nd1 O10 N2 -30.0(3) . . . . ?
O9 Nd1 O10 N2 -1.0(2) . . . . ?
O14 Nd1 O10 N2 -172.7(3) . . . . ?
O3 Nd1 O10 N2 100.9(3) . . . . ?
O6 Nd1 O10 N2 -48.8(4) . . . . ?
N3 Nd1 O10 N2 -165.4(2) . . . . ?
N1 Nd1 O10 N2 -32.7(3) . . . . ?
O1 Nd1 O12 N3 130.8(2) . . . . ?
O5 Nd1 O12 N3 -79.4(3) . . . . ?
O2 Nd1 O12 N3 99.9(3) . . . . ?
O7 Nd1 O12 N3 -148.4(2) . . . . ?
O9 Nd1 O12 N3 -74.7(4) . . . . ?
O14 Nd1 O12 N3 -0.2(2) . . . . ?
O3 Nd1 O12 N3 54.4(3) . . . . ?
O6 Nd1 O12 N3 -178.6(3) . . . . ?
O10 Nd1 O12 N3 -19.4(3) . . . . ?
N1 Nd1 O12 N3 -164.5(3) . . . . ?
O1 Nd1 O14 N3 -102.5(3) . . . . ?
O5 Nd1 O14 N3 87.2(3) . . . . ?
O2 Nd1 O14 N3 -66.3(3) . . . . ?
O12 Nd1 O14 N3 0.2(2) . . . . ?
O7 Nd1 O14 N3 60.5(3) . . . . ?
O9 Nd1 O14 N3 155.5(2) . . . . ?
O3 Nd1 O14 N3 -129.5(3) . . . . ?
O6 Nd1 O14 N3 1.8(3) . . . . ?
O10 Nd1 O14 N3 162.9(3) . . . . ?
N1 Nd1 O14 N3 23.2(3) . . . . ?
Nd1 O7 N1 O8 -175.1(4) . . . . ?
Nd1 O7 N1 O6 6.6(4) . . . . ?
Nd1 O6 N1 O8 175.2(4) . . . . ?
Nd1 O6 N1 O7 -6.4(4) . . . . ?
O1 Nd1 N1 O8 -6(4) . . . . ?
O5 Nd1 N1 O8 146(4) . . . . ?
O2 Nd1 N1 O8 -70(4) . . . . ?
O12 Nd1 N1 O8 -137(4) . . . . ?
O7 Nd1 N1 O8 82(4) . . . . ?
O9 Nd1 N1 O8 65(4) . . . . ?
O14 Nd1 N1 O8 -154(4) . . . . ?
O3 Nd1 N1 O8 -16(4) . . . . ?
O6 Nd1 N1 O8 -105(4) . . . . ?
O10 Nd1 N1 O8 88(4) . . . . ?
N3 Nd1 N1 O8 -144(4) . . . . ?
O1 Nd1 N1 O7 -88.4(3) . . . . ?
O5 Nd1 N1 O7 63.4(3) . . . . ?
O2 Nd1 N1 O7 -151.7(3) . . . . ?
O12 Nd1 N1 O7 140.9(3) . . . . ?
O9 Nd1 N1 O7 -17.4(3) . . . . ?
O14 Nd1 N1 O7 123.4(3) . . . . ?
O3 Nd1 N1 O7 -98.1(3) . . . . ?
O6 Nd1 N1 O7 173.1(4) . . . . ?
O10 Nd1 N1 O7 6.1(3) . . . . ?
N3 Nd1 N1 O7 133.9(3) . . . . ?
O1 Nd1 N1 O6 98.5(3) . . . . ?
O5 Nd1 N1 O6 -109.7(3) . . . . ?
O2 Nd1 N1 O6 35.2(3) . . . . ?
O12 Nd1 N1 O6 -32.2(3) . . . . ?
O7 Nd1 N1 O6 -173.1(4) . . . . ?
O9 Nd1 N1 O6 169.5(3) . . . . ?
O14 Nd1 N1 O6 -49.7(3) . . . . ?
O3 Nd1 N1 O6 88.8(3) . . . . ?
O10 Nd1 N1 O6 -167.0(2) . . . . ?
N3 Nd1 N1 O6 -39.2(3) . . . . ?
Nd1 O10 N2 O11 -177.8(4) . . . . ?
Nd1 O10 N2 O9 1.7(4) . . . . ?
Nd1 O9 N2 O11 177.7(4) . . . . ?
Nd1 O9 N2 O10 -1.7(4) . . . . ?
O1 Nd1 N2 O11 6(6) . . . . ?
O5 Nd1 N2 O11 -140(6) . . . . ?
O2 Nd1 N2 O11 62(6) . . . . ?
O12 Nd1 N2 O11 175(6) . . . . ?
O7 Nd1 N2 O11 -66(6) . . . . ?
O9 Nd1 N2 O11 -40(6) . . . . ?
O14 Nd1 N2 O11 149(6) . . . . ?
O3 Nd1 N2 O11 72(6) . . . . ?
O6 Nd1 N2 O11 -62(6) . . . . ?
O10 Nd1 N2 O11 142(6) . . . . ?
N3 Nd1 N2 O11 159(6) . . . . ?
N1 Nd1 N2 O11 -62(6) . . . . ?
O1 Nd1 N2 O10 -135.5(2) . . . . ?
O5 Nd1 N2 O10 78.2(2) . . . . ?
O2 Nd1 N2 O10 -80.2(3) . . . . ?
O12 Nd1 N2 O10 33.1(3) . . . . ?
O7 Nd1 N2 O10 152.3(2) . . . . ?
O9 Nd1 N2 O10 178.2(4) . . . . ?
O14 Nd1 N2 O10 7.1(2) . . . . ?
O3 Nd1 N2 O10 -69.9(2) . . . . ?
O6 Nd1 N2 O10 156.6(2) . . . . ?
N3 Nd1 N2 O10 16.9(3) . . . . ?
N1 Nd1 N2 O10 155.7(2) . . . . ?
O1 Nd1 N2 O9 46.3(3) . . . . ?
O5 Nd1 N2 O9 -100.0(3) . . . . ?
O2 Nd1 N2 O9 101.6(3) . . . . ?
O12 Nd1 N2 O9 -145.1(2) . . . . ?
O7 Nd1 N2 O9 -26.0(3) . . . . ?
O14 Nd1 N2 O9 -171.2(2) . . . . ?
O3 Nd1 N2 O9 111.9(3) . . . . ?
O6 Nd1 N2 O9 -21.7(3) . . . . ?
O10 Nd1 N2 O9 -178.2(4) . . . . ?
N3 Nd1 N2 O9 -161.3(2) . . . . ?
N1 Nd1 N2 O9 -22.5(3) . . . . ?
Nd1 O12 N3 O13 -179.2(4) . . . . ?
Nd1 O12 N3 O14 0.3(4) . . . . ?
Nd1 O14 N3 O13 179.2(4) . . . . ?
Nd1 O14 N3 O12 -0.3(4) . . . . ?
O1 Nd1 N3 O13 -47(11) . . . . ?
O5 Nd1 N3 O13 118(11) . . . . ?
O2 Nd1 N3 O13 -48(11) . . . . ?
O12 Nd1 N3 O13 24(11) . . . . ?
O7 Nd1 N3 O13 63(11) . . . . ?
O9 Nd1 N3 O13 167(11) . . . . ?
O14 Nd1 N3 O13 -156(11) . . . . ?
O3 Nd1 N3 O13 -107(11) . . . . ?
O6 Nd1 N3 O13 25(11) . . . . ?
O10 Nd1 N3 O13 -173(11) . . . . ?
N1 Nd1 N3 O13 41(11) . . . . ?
O1 Nd1 N3 O12 -70.4(3) . . . . ?
O5 Nd1 N3 O12 94.3(3) . . . . ?
O2 Nd1 N3 O12 -71.5(2) . . . . ?
O7 Nd1 N3 O12 39.4(3) . . . . ?
O9 Nd1 N3 O12 143.4(2) . . . . ?
O14 Nd1 N3 O12 179.7(4) . . . . ?
O3 Nd1 N3 O12 -130.5(2) . . . . ?
O6 Nd1 N3 O12 1.3(3) . . . . ?
O10 Nd1 N3 O12 163.3(2) . . . . ?
N1 Nd1 N3 O12 16.8(3) . . . . ?
O1 Nd1 N3 O14 109.9(3) . . . . ?
O5 Nd1 N3 O14 -85.4(3) . . . . ?
O2 Nd1 N3 O14 108.8(3) . . . . ?
O12 Nd1 N3 O14 -179.7(4) . . . . ?
O7 Nd1 N3 O14 -140.3(2) . . . . ?
O9 Nd1 N3 O14 -36.3(3) . . . . ?
O3 Nd1 N3 O14 49.8(3) . . . . ?
O6 Nd1 N3 O14 -178.4(3) . . . . ?
O10 Nd1 N3 O14 -16.4(3) . . . . ?
N1 Nd1 N3 O14 -162.9(2) . . . . ?
Nd1 O1 C1 C2 -23.5(5) . . . . ?
Nd1 O2 C2 C1 -56.5(4) . . . . ?
Nd1 O2 C2 C3 68.4(3) . . . . ?
O1 C1 C2 O2 51.9(5) . . . . ?
O1 C1 C2 C3 -65.6(5) . . . . ?
Nd1 O3 C3 C4 140.1(3) . . . . ?
Nd1 O3 C3 C2 16.2(4) . . . . ?
O2 C2 C3 O3 -52.2(4) . . . . ?
C1 C2 C3 O3 67.2(5) . . . . ?
O2 C2 C3 C4 -175.0(3) . . . . ?
C1 C2 C3 C4 -55.6(5) . . . . ?
O3 C3 C4 O4 58.9(5) . . . . ?
C2 C3 C4 O4 179.2(4) . . . . ?
Nd1 O5 C5 C6 90.9(6) . . . . ?
